data_7150796
loop_
_publ_author_name
'Ando, Kumiko'
'Kawamura, Yoko'
'Akai, Yukiko'
'Kunitomo, Jun-ichi'
'Yokomizo, Takehiko'
'Yamashita, Masayuki'
'Ohta, Shunsaku'
'Ohishi, Takahiro'
'Ohishi, Yoshitaka'

_publ_section_title
;
 Preparation of 2-, 3-, 4- and
 7-(2-alkylcarbamoyl-1-alkylvinyl)benzo[b]furans and their BLT1 and/or
 BLT2 inhibitory activities
;
_journal_issue 2
_journal_name_full 'Organic &amp;  Biomolecular Chemistry'
_journal_page_first 296
_journal_page_last 307
_journal_paper_doi 10.1039/b710935k
_journal_volume 6
_journal_year 2008
_chemical_formula_moiety 'C25 H28 N2 O6 '
_chemical_formula_sum 'C25 H28 N2 O6'
_chemical_formula_weight 452.51
_space_group_IT_number 2
_symmetry_cell_setting triclinic
_symmetry_Int_Tables_number 2
_symmetry_space_group_name_Hall '-P 1'
_symmetry_space_group_name_H-M 'P -1'
_cell_angle_alpha 78.3080(14)
_cell_angle_beta 89.9990(14)
_cell_angle_gamma 81.3840(14)
_cell_formula_units_Z 4
_cell_length_a 5.07959(13)
_cell_length_b 16.8946(4)
_cell_length_c 27.9131(7)
_cell_measurement_reflns_used 15805
_cell_measurement_temperature 296.1
_cell_measurement_theta_max 68.1
_cell_measurement_theta_min 3.2
_cell_volume 2318.12(10)
_computing_cell_refinement PROCESS-AUTO
_computing_data_collection PROCESS-AUTO
_computing_data_reduction CrystalStructure
_computing_publication_material 'CrystalStructure 3.8'
_computing_structure_refinement CRYSTALS
_computing_structure_solution SIR2002
_diffrn_detector_area_resol_mean 10.00
_diffrn_measured_fraction_theta_full 0.979
_diffrn_measured_fraction_theta_max 0.979
_diffrn_measurement_device_type 'Rigaku RAXIS-RAPID'
_diffrn_measurement_method \w
_diffrn_radiation_type 'Cu K\a'
_diffrn_radiation_wavelength 1.54187
_diffrn_reflns_av_R_equivalents 0.043
_diffrn_reflns_limit_h_max 5
_diffrn_reflns_limit_h_min -5
_diffrn_reflns_limit_k_max 19
_diffrn_reflns_limit_k_min -20
_diffrn_reflns_limit_l_max 33
_diffrn_reflns_limit_l_min -32
_diffrn_reflns_number 27146
_diffrn_reflns_theta_full 68.19
_diffrn_reflns_theta_max 68.19
_exptl_absorpt_coefficient_mu 0.767
_exptl_absorpt_correction_T_max 0.926
_exptl_absorpt_correction_T_min 0.775
_exptl_absorpt_correction_type multi-scan
_exptl_absorpt_process_details
;
Higashi, T. (1995). Program for Absorption Correction.
Rigaku Corporation, Tokyo, Japan.
;
_exptl_crystal_colour colorless
_exptl_crystal_density_diffrn 1.296
_exptl_crystal_density_method 'not measured'
_exptl_crystal_description needle
_exptl_crystal_F_000 960.00
_exptl_crystal_size_max 0.35
_exptl_crystal_size_mid 0.20
_exptl_crystal_size_min 0.10
_refine_diff_density_max 0.18
_refine_diff_density_min -0.17
_refine_ls_extinction_coef 12(5)
_refine_ls_extinction_method 'Larson (1970) Crystallographic Computing eq. 22'
_refine_ls_goodness_of_fit_ref 1.008
_refine_ls_hydrogen_treatment refall
_refine_ls_number_parameters 820
_refine_ls_number_reflns 4654
_refine_ls_R_factor_gt 0.0355
_refine_ls_shift/su_max 0.0000
_refine_ls_structure_factor_coef Fsqd
_refine_ls_weighting_details 'w = 1/[0.0010Fo^2^ + 1.0000\s(Fo^2^)]/(4Fo^2^)'
_refine_ls_weighting_scheme calc
_refine_ls_wR_factor_ref 0.0986
_reflns_number_gt 4622
_reflns_number_total 8290
_reflns_threshold_expression F^2^>2.0\s(F^2^)
_cod_data_source_file b710935k.txt
_cod_data_source_block '_KBR-028'
_cod_original_formula_sum 'C25 H28 N2 O6 '
_cod_database_code 7150796

loop_
_symmetry_equiv_pos_site_id
_symmetry_equiv_pos_as_xyz
1 +X,+Y,+Z
2 -X,-Y,-Z

loop_
_atom_site_label
_atom_site_type_symbol
_atom_site_fract_x
_atom_site_fract_y
_atom_site_fract_z
_atom_site_U_iso_or_equiv
_atom_site_adp_type
_atom_site_occupancy
_atom_site_symmetry_multiplicity
_atom_site_calc_flag
_atom_site_refinement_flags
_atom_site_disorder_assembly
_atom_site_disorder_group
O(1) O 0.2485(4) 1.34769(11) -0.01961(7) 0.0703(6) Uani 1.00 1 d . . .
O(2) O -0.0581(3) 1.22709(10) -0.02498(6) 0.0532(5) Uani 1.00 1 d . . .
O(3) O -0.4675(4) 1.07932(13) -0.03946(8) 0.0746(7) Uani 1.00 1 d . . .
O(4) O 0.1283(3) 0.90887(13) 0.19353(9) 0.0752(6) Uani 1.00 1 d . . .
O(5) O 1.1218(3) 0.56537(13) 0.37783(8) 0.0735(6) Uani 1.00 1 d . . .
O(6) O 0.8385(3) 0.45585(11) 0.36714(7) 0.0695(6) Uani 1.00 1 d . . .
O(7) O 0.5964(3) 0.65229(12) 0.51972(7) 0.0715(6) Uani 1.00 1 d . . .
O(8) O 0.1689(3) 0.77293(10) 0.52495(6) 0.0542(5) Uani 1.00 1 d . . .
O(9) O -0.3882(3) 0.92070(13) 0.53946(8) 0.0751(6) Uani 1.00 1 d . . .
O(10) O 0.0369(3) 1.09104(14) 0.30658(9) 0.0761(6) Uani 1.00 1 d . . .
O(11) O 0.6873(3) 1.43469(12) 0.12216(8) 0.0729(6) Uani 1.00 1 d . . .
O(12) O 0.2947(3) 1.54418(11) 0.13288(7) 0.0696(6) Uani 1.00 1 d . . .
N(1) N -0.1589(4) 1.03709(13) 0.05309(9) 0.0501(6) Uani 1.00 1 d . . .
N(2) N 0.5732(4) 0.89203(13) 0.20100(8) 0.0522(6) Uani 1.00 1 d . . .
N(3) N -0.1216(4) 0.96270(14) 0.44678(9) 0.0515(6) Uani 1.00 1 d . . .
N(4) N 0.4655(4) 1.10808(13) 0.29894(9) 0.0530(6) Uani 1.00 1 d . . .
C(1) C -0.1746(5) 1.15509(15) -0.01415(9) 0.0496(7) Uani 1.00 1 d . . .
C(2) C -0.0867(4) 1.10947(14) 0.03124(9) 0.0416(6) Uani 1.00 1 d . . .
C(3) C 0.0873(4) 1.15535(13) 0.05115(8) 0.0391(6) Uani 1.00 1 d . . .
C(4) C 0.2244(4) 1.14593(14) 0.09644(9) 0.0415(6) Uani 1.00 1 d . . .
C(5) C 0.3688(5) 1.20679(16) 0.10107(11) 0.0531(8) Uani 1.00 1 d . . .
C(6) C 0.3884(5) 1.27411(17) 0.06327(10) 0.0552(8) Uani 1.00 1 d . . .
C(7) C 0.2523(5) 1.28428(14) 0.01942(9) 0.0502(7) Uani 1.00 1 d . . .
C(8) C 0.0993(4) 1.22447(15) 0.01485(9) 0.0447(6) Uani 1.00 1 d . . .
C(9) C 0.4224(10) 1.4055(2) -0.01649(17) 0.0832(13) Uani 1.00 1 d . . .
C(10) C -0.3630(5) 1.14165(18) -0.04804(10) 0.0575(8) Uani 1.00 1 d . . .
C(11) C -0.4358(10) 1.2052(2) -0.09415(14) 0.0850(14) Uani 1.00 1 d . . .
C(12) C 0.1997(4) 1.07656(14) 0.13826(8) 0.0410(6) Uani 1.00 1 d . . .
C(13) C -0.0100(8) 1.0944(2) 0.17415(14) 0.0752(11) Uani 1.00 1 d . . .
C(14) C 0.3558(5) 1.00546(16) 0.14226(10) 0.0494(7) Uani 1.00 1 d . . .
C(15) C 0.3414(4) 0.93198(16) 0.18109(10) 0.0480(7) Uani 1.00 1 d . . .
C(16) C 0.5995(6) 0.81662(17) 0.23795(11) 0.0570(8) Uani 1.00 1 d . . .
C(17) C 0.7683(7) 0.74672(18) 0.22187(12) 0.0661(9) Uani 1.00 1 d . . .
C(18) C 0.7857(5) 0.66729(15) 0.25944(10) 0.0516(7) Uani 1.00 1 d . . .
C(19) C 0.9525(5) 0.65390(16) 0.30087(10) 0.0516(7) Uani 1.00 1 d . . .
C(20) C 0.9674(4) 0.58316(16) 0.33607(9) 0.0494(7) Uani 1.00 1 d . . .
C(21) C 0.8134(4) 0.52316(15) 0.33020(10) 0.0495(7) Uani 1.00 1 d . . .
C(22) C 0.6492(5) 0.53637(17) 0.28942(10) 0.0554(8) Uani 1.00 1 d . . .
C(23) C 0.6354(5) 0.60868(17) 0.25437(11) 0.0566(8) Uani 1.00 1 d . . .
C(24) C 1.2884(7) 0.6225(2) 0.38517(17) 0.0748(12) Uani 1.00 1 d . . .
C(25) C 0.6632(8) 0.3984(2) 0.36562(17) 0.0792(12) Uani 1.00 1 d . . .
C(26) C -0.0193(4) 0.84488(15) 0.51413(9) 0.0498(7) Uani 1.00 1 d . . .
C(27) C 0.0229(4) 0.89048(14) 0.46870(9) 0.0428(6) Uani 1.00 1 d . . .
C(28) C 0.2429(4) 0.84429(13) 0.44879(8) 0.0390(6) Uani 1.00 1 d . . .
C(29) C 0.3706(4) 0.85395(14) 0.40361(9) 0.0414(6) Uani 1.00 1 d . . .
C(30) C 0.5760(5) 0.79299(16) 0.39892(10) 0.0542(7) Uani 1.00 1 d . . .
C(31) C 0.6628(5) 0.72590(17) 0.43671(10) 0.0562(8) Uani 1.00 1 d . . .
C(32) C 0.5369(4) 0.71545(15) 0.48063(9) 0.0497(7) Uani 1.00 1 d . . .
C(33) C 0.3246(4) 0.77560(15) 0.48512(9) 0.0455(6) Uani 1.00 1 d . . .
C(34) C 0.8272(9) 0.5945(2) 0.51658(17) 0.0858(13) Uani 1.00 1 d . . .
C(35) C -0.2213(5) 0.85814(18) 0.54810(10) 0.0585(8) Uani 1.00 1 d . . .
C(36) C -0.2293(10) 0.7949(2) 0.59415(14) 0.0875(13) Uani 1.00 1 d . . .
C(37) C 0.2761(4) 0.92345(14) 0.36167(8) 0.0412(6) Uani 1.00 1 d . . .
C(38) C 0.0850(8) 0.9056(2) 0.32593(14) 0.0745(12) Uani 1.00 1 d . . .
C(39) C 0.3615(5) 0.99442(16) 0.35770(10) 0.0489(7) Uani 1.00 1 d . . .
C(40) C 0.2737(4) 1.06781(16) 0.31898(10) 0.0477(7) Uani 1.00 1 d . . .
C(41) C 0.4175(6) 1.18335(18) 0.26211(11) 0.0574(8) Uani 1.00 1 d . . .
C(42) C 0.5145(8) 1.25334(18) 0.27796(13) 0.0664(10) Uani 1.00 1 d . . .
C(43) C 0.4525(5) 1.33235(15) 0.24057(10) 0.0508(7) Uani 1.00 1 d . . .
C(44) C 0.6066(5) 1.34589(16) 0.19912(10) 0.0524(7) Uani 1.00 1 d . . .
C(45) C 0.5506(4) 1.41671(15) 0.16399(10) 0.0494(7) Uani 1.00 1 d . . .
C(46) C 0.3371(4) 1.47673(15) 0.16970(9) 0.0489(7) Uani 1.00 1 d . . .
C(47) C 0.1862(5) 1.46333(17) 0.21057(10) 0.0552(8) Uani 1.00 1 d . . .
C(48) C 0.2448(5) 1.39122(17) 0.24552(10) 0.0566(8) Uani 1.00 1 d . . .
C(49) C 0.9114(7) 1.3776(2) 0.11485(17) 0.0744(12) Uani 1.00 1 d . . .
C(50) C 0.0612(8) 1.6014(2) 0.13432(17) 0.0790(12) Uani 1.00 1 d . . .
H(1) H -0.265(6) 1.013(2) 0.0341(12) 0.097(12) Uiso 1.00 1 c . . .
H(2) H -0.060(5) 1.0053(17) 0.0773(10) 0.060(8) Uiso 1.00 1 c . . .
H(3) H 0.468(4) 1.2049(16) 0.1314(10) 0.062(7) Uiso 1.00 1 c . . .
H(4) H 0.494(5) 1.3143(17) 0.0692(10) 0.067(8) Uiso 1.00 1 c . . .
H(5) H 0.612(8) 1.373(2) -0.0124(16) 0.130(16) Uiso 1.00 1 c . . .
H(6) H 0.340(7) 1.438(2) 0.0092(15) 0.119(14) Uiso 1.00 1 c . . .
H(7) H 0.403(6) 1.439(2) -0.0463(14) 0.098(11) Uiso 1.00 1 c . . .
H(8) H -0.486(7) 1.260(3) -0.0904(15) 0.125(16) Uiso 1.00 1 c . . .
H(9) H -0.587(8) 1.191(3) -0.1084(19) 0.146(17) Uiso 1.00 1 c . . .
H(10) H -0.260(8) 1.209(2) -0.1119(15) 0.122(15) Uiso 1.00 1 c . . .
H(11) H 0.013(6) 1.054(2) 0.2055(15) 0.116(12) Uiso 1.00 1 c . . .
H(12) H -0.186(10) 1.096(3) 0.1556(19) 0.17(2) Uiso 1.00 1 c . . .
H(13) H -0.014(7) 1.148(2) 0.1793(14) 0.122(14) Uiso 1.00 1 c . . .
H(14) H 0.483(5) 0.9983(17) 0.1203(10) 0.069(8) Uiso 1.00 1 c . . .
H(15) H 0.716(5) 0.9123(18) 0.1924(11) 0.063(9) Uiso 1.00 1 c . . .
H(16) H 0.419(6) 0.8093(19) 0.2480(12) 0.088(10) Uiso 1.00 1 c . . .
H(17) H 0.684(6) 0.828(2) 0.2692(14) 0.105(12) Uiso 1.00 1 c . . .
H(18) H 0.690(7) 0.741(2) 0.1893(17) 0.125(14) Uiso 1.00 1 c . . .
H(19) H 0.939(7) 0.757(2) 0.2109(14) 0.114(13) Uiso 1.00 1 c . . .
H(20) H 1.059(4) 0.6942(16) 0.3049(9) 0.057(7) Uiso 1.00 1 c . . .
H(21) H 0.543(4) 0.4968(17) 0.2846(9) 0.062(8) Uiso 1.00 1 c . . .
H(22) H 0.509(5) 0.6169(17) 0.2242(11) 0.070(8) Uiso 1.00 1 c . . .
H(23) H 1.177(6) 0.678(2) 0.3868(12) 0.094(10) Uiso 1.00 1 c . . .
H(24) H 1.409(5) 0.6342(18) 0.3585(12) 0.077(9) Uiso 1.00 1 c . . .
H(25) H 1.382(6) 0.595(2) 0.4164(15) 0.106(12) Uiso 1.00 1 c . . .
H(26) H 0.468(7) 0.427(2) 0.3630(13) 0.099(12) Uiso 1.00 1 c . . .
H(27) H 0.695(6) 0.370(2) 0.3349(15) 0.114(13) Uiso 1.00 1 c . . .
H(28) H 0.698(5) 0.360(2) 0.3940(14) 0.096(11) Uiso 1.00 1 c . . .
H(29) H -0.250(6) 0.983(2) 0.4654(13) 0.100(12) Uiso 1.00 1 c . . .
H(30) H -0.053(4) 0.9939(17) 0.4228(10) 0.057(8) Uiso 1.00 1 c . . .
H(31) H 0.672(4) 0.7953(16) 0.3695(10) 0.061(7) Uiso 1.00 1 c . . .
H(32) H 0.802(5) 0.6841(18) 0.4308(10) 0.068(8) Uiso 1.00 1 c . . .
H(33) H 0.984(8) 0.623(2) 0.5096(16) 0.133(18) Uiso 1.00 1 c . . .
H(34) H 0.787(6) 0.562(2) 0.4888(15) 0.113(13) Uiso 1.00 1 c . . .
H(35) H 0.838(5) 0.561(2) 0.5458(13) 0.089(11) Uiso 1.00 1 c . . .
H(36) H -0.382(9) 0.813(3) 0.6122(19) 0.152(17) Uiso 1.00 1 c . . .
H(37) H -0.052(8) 0.794(2) 0.6149(17) 0.139(17) Uiso 1.00 1 c . . .
H(38) H -0.229(7) 0.740(3) 0.5894(15) 0.127(16) Uiso 1.00 1 c . . .
H(39) H -0.096(8) 0.905(2) 0.3423(16) 0.138(17) Uiso 1.00 1 c . . .
H(40) H 0.060(7) 0.946(2) 0.2959(16) 0.120(13) Uiso 1.00 1 c . . .
H(41) H 0.137(7) 0.851(2) 0.3214(14) 0.119(14) Uiso 1.00 1 c . . .
H(42) H 0.484(5) 1.0011(18) 0.3785(11) 0.075(9) Uiso 1.00 1 c . . .
H(43) H 0.628(5) 1.088(2) 0.3100(12) 0.077(10) Uiso 1.00 1 c . . .
H(44) H 0.227(6) 1.1951(17) 0.2559(10) 0.073(8) Uiso 1.00 1 c . . .
H(45) H 0.506(6) 1.172(2) 0.2322(14) 0.106(12) Uiso 1.00 1 c . . .
H(46) H 0.438(7) 1.258(2) 0.3086(18) 0.134(16) Uiso 1.00 1 c . . .
H(47) H 0.698(7) 1.240(2) 0.2845(14) 0.107(13) Uiso 1.00 1 c . . .
H(48) H 0.759(5) 1.3053(18) 0.1963(10) 0.067(8) Uiso 1.00 1 c . . .
H(49) H 0.046(5) 1.5010(17) 0.2155(9) 0.062(8) Uiso 1.00 1 c . . .
H(50) H 0.126(5) 1.3826(16) 0.2739(10) 0.066(7) Uiso 1.00 1 c . . .
H(51) H 1.047(6) 1.367(2) 0.1422(13) 0.087(10) Uiso 1.00 1 c . . .
H(52) H 0.852(5) 1.323(2) 0.1132(11) 0.085(10) Uiso 1.00 1 c . . .
H(53) H 0.981(6) 1.405(2) 0.0842(15) 0.108(12) Uiso 1.00 1 c . . .
H(54) H 0.075(7) 1.628(2) 0.1622(16) 0.120(15) Uiso 1.00 1 c . . .
H(55) H 0.058(5) 1.640(2) 0.1057(13) 0.084(10) Uiso 1.00 1 c . . .
H(56) H -0.103(7) 1.573(2) 0.1369(14) 0.111(13) Uiso 1.00 1 c . . .

loop_
_atom_site_aniso_label
_atom_site_aniso_U_11
_atom_site_aniso_U_22
_atom_site_aniso_U_33
_atom_site_aniso_U_12
_atom_site_aniso_U_13
_atom_site_aniso_U_23
O(1) 0.0973(14) 0.0469(11) 0.0629(12) -0.0340(10) -0.0146(10) 0.0143(9)
O(2) 0.0734(11) 0.0443(10) 0.0405(9) -0.0220(8) -0.0140(8) 0.0045(7)
O(3) 0.0875(14) 0.0688(13) 0.0730(14) -0.0367(11) -0.0179(10) -0.0091(11)
O(4) 0.0387(10) 0.0697(14) 0.0990(17) -0.0131(9) 0.0024(9) 0.0287(11)
O(5) 0.0733(12) 0.0665(13) 0.0733(14) -0.0163(10) -0.0273(10) 0.0070(11)
O(6) 0.0845(13) 0.0469(11) 0.0668(13) -0.0173(9) -0.0122(10) 0.0181(10)
O(7) 0.0828(13) 0.0486(11) 0.0625(12) 0.0196(9) 0.0096(9) 0.0154(9)
O(8) 0.0654(10) 0.0441(10) 0.0423(9) 0.0082(8) 0.0128(8) 0.0044(7)
O(9) 0.0730(12) 0.0674(13) 0.0743(14) 0.0154(10) 0.0196(10) -0.0088(11)
O(10) 0.0385(10) 0.0704(14) 0.1001(17) -0.0099(9) -0.0120(9) 0.0289(12)
O(11) 0.0687(12) 0.0658(13) 0.0734(14) -0.0039(10) 0.0238(10) 0.0066(10)
O(12) 0.0771(13) 0.0476(11) 0.0679(13) 0.0027(9) 0.0063(9) 0.0175(10)
N(1) 0.0570(13) 0.0427(12) 0.0503(13) -0.0192(10) -0.0037(11) 0.0000(11)
N(2) 0.0373(11) 0.0427(12) 0.0648(14) -0.0052(9) 0.0006(10) 0.0159(10)
N(3) 0.0510(13) 0.0437(12) 0.0510(13) 0.0051(10) 0.0039(11) 0.0018(11)
N(4) 0.0409(12) 0.0431(12) 0.0647(14) -0.0110(9) -0.0080(10) 0.0166(10)
C(1) 0.0637(16) 0.0443(14) 0.0419(13) -0.0208(12) -0.0079(11) -0.0022(11)
C(2) 0.0451(13) 0.0378(12) 0.0421(13) -0.0113(10) 0.0016(10) -0.0047(10)
C(3) 0.0440(12) 0.0324(12) 0.0389(12) -0.0065(10) -0.0007(10) -0.0020(10)
C(4) 0.0416(13) 0.0348(12) 0.0444(13) -0.0036(10) -0.0048(10) -0.0011(10)
C(5) 0.0606(16) 0.0444(15) 0.0529(16) -0.0135(12) -0.0176(13) -0.0025(12)
C(6) 0.0615(17) 0.0414(14) 0.0616(17) -0.0179(13) -0.0151(13) -0.0003(12)
C(7) 0.0609(15) 0.0347(13) 0.0515(15) -0.0120(11) -0.0037(12) 0.0028(11)
C(8) 0.0512(14) 0.0394(13) 0.0415(13) -0.0094(11) -0.0070(11) -0.0021(11)
C(9) 0.114(3) 0.055(2) 0.082(2) -0.048(2) 0.001(2) 0.008(2)
C(10) 0.0698(18) 0.0560(17) 0.0489(15) -0.0180(14) -0.0078(13) -0.0096(13)
C(11) 0.116(3) 0.075(2) 0.060(2) -0.024(2) -0.036(2) 0.0025(18)
C(12) 0.0423(12) 0.0410(13) 0.0377(12) -0.0081(10) -0.0063(10) -0.0019(10)
C(13) 0.099(2) 0.055(2) 0.065(2) 0.0028(18) 0.0234(19) -0.0058(17)
C(14) 0.0432(13) 0.0432(14) 0.0538(15) -0.0032(11) 0.0077(12) 0.0064(12)
C(15) 0.0368(13) 0.0415(14) 0.0583(16) -0.0043(11) 0.0024(11) 0.0058(12)
C(16) 0.0523(16) 0.0447(15) 0.0596(18) 0.0047(12) 0.0043(14) 0.0140(13)
C(17) 0.081(2) 0.0449(16) 0.060(2) 0.0011(15) 0.0131(17) 0.0114(14)
C(18) 0.0567(15) 0.0399(14) 0.0502(15) 0.0015(12) 0.0075(12) 0.0032(12)
C(19) 0.0473(14) 0.0421(14) 0.0620(17) -0.0086(12) 0.0038(12) -0.0014(12)
C(20) 0.0435(13) 0.0465(14) 0.0519(15) -0.0022(11) -0.0041(11) 0.0014(12)
C(21) 0.0532(14) 0.0379(13) 0.0499(15) -0.0020(11) 0.0004(11) 0.0050(11)
C(22) 0.0625(17) 0.0439(15) 0.0578(17) -0.0119(13) 0.0002(13) -0.0032(13)
C(23) 0.0627(17) 0.0505(16) 0.0507(16) -0.0042(13) -0.0052(13) 0.0004(13)
C(24) 0.060(2) 0.081(2) 0.087(2) -0.0116(19) -0.0072(19) -0.024(2)
C(25) 0.099(2) 0.0498(19) 0.081(2) -0.0236(19) 0.003(2) 0.0128(19)
C(26) 0.0564(14) 0.0414(14) 0.0445(14) 0.0062(11) 0.0082(11) -0.0018(11)
C(27) 0.0441(13) 0.0375(13) 0.0430(13) -0.0013(10) -0.0006(10) -0.0029(10)
C(28) 0.0410(12) 0.0328(11) 0.0404(12) -0.0029(9) 0.0020(10) -0.0030(10)
C(29) 0.0440(13) 0.0358(12) 0.0428(13) -0.0091(10) 0.0042(10) -0.0020(10)
C(30) 0.0573(15) 0.0464(15) 0.0531(16) -0.0014(12) 0.0182(13) -0.0012(12)
C(31) 0.0573(16) 0.0405(14) 0.0629(17) 0.0047(12) 0.0153(13) -0.0015(12)
C(32) 0.0538(14) 0.0360(13) 0.0522(15) 0.0016(11) 0.0041(11) 0.0017(11)
C(33) 0.0512(14) 0.0399(13) 0.0410(13) -0.0035(11) 0.0083(10) -0.0006(11)
C(34) 0.094(2) 0.059(2) 0.080(2) 0.034(2) 0.002(2) 0.010(2)
C(35) 0.0644(16) 0.0562(17) 0.0509(15) -0.0003(14) 0.0102(13) -0.0079(13)
C(36) 0.115(3) 0.075(2) 0.060(2) -0.000(2) 0.037(2) 0.0047(19)
C(37) 0.0409(12) 0.0413(13) 0.0384(12) -0.0059(10) 0.0057(10) -0.0017(10)
C(38) 0.103(2) 0.055(2) 0.066(2) -0.0185(19) -0.022(2) -0.0074(17)
C(39) 0.0454(14) 0.0429(14) 0.0536(15) -0.0126(11) -0.0091(12) 0.0054(12)
C(40) 0.0379(13) 0.0428(14) 0.0561(15) -0.0084(10) -0.0054(10) 0.0061(12)
C(41) 0.0575(18) 0.0474(16) 0.0596(18) -0.0179(13) -0.0076(14) 0.0140(14)
C(42) 0.087(2) 0.0442(16) 0.060(2) -0.0154(16) -0.0139(17) 0.0114(14)
C(43) 0.0604(15) 0.0394(14) 0.0487(15) -0.0127(12) -0.0094(12) 0.0037(11)
C(44) 0.0481(15) 0.0415(14) 0.0636(17) -0.0062(12) -0.0045(12) -0.0016(12)
C(45) 0.0476(14) 0.0432(14) 0.0542(15) -0.0127(11) 0.0031(11) 0.0016(12)
C(46) 0.0550(15) 0.0356(13) 0.0508(15) -0.0094(11) -0.0031(11) 0.0051(11)
C(47) 0.0576(16) 0.0447(15) 0.0585(17) -0.0020(13) 0.0030(13) -0.0034(13)
C(48) 0.0683(18) 0.0515(16) 0.0473(16) -0.0137(14) 0.0064(13) -0.0006(13)
C(49) 0.061(2) 0.080(2) 0.087(2) -0.0163(18) 0.017(2) -0.026(2)
C(50) 0.091(2) 0.0509(19) 0.078(2) 0.0076(18) -0.007(2) 0.014(2)

loop_
_atom_type_symbol
_atom_type_description
_atom_type_scat_dispersion_real
_atom_type_scat_dispersion_imag
_atom_type_scat_source
C C 0.018 0.009
;
International Tables for Crystallography
(1992, Vol. C, Tables 4.2.6.8 and 6.1.1.4)
;
H H 0.000 0.000
;
International Tables for Crystallography
(1992, Vol. C, Table 6.1.1.4)
;
O O 0.049 0.032
;
International Tables for Crystallography
(1992, Vol. C, Tables 4.2.6.8 and 6.1.1.4)
;
N N 0.031 0.018
;
International Tables for Crystallography
(1992, Vol. C, Tables 4.2.6.8 and 6.1.1.4)
;

loop_
_geom_angle_atom_site_label_1
_geom_angle_atom_site_label_2
_geom_angle_atom_site_label_3
_geom_angle
_geom_angle_publ_flag
_geom_angle_site_symmetry_1
_geom_angle_site_symmetry_2
_geom_angle_site_symmetry_3
C(7) O(1) C(9) 116.8(2) yes . . .
C(1) O(2) C(8) 105.18(17) yes . . .
C(20) O(5) C(24) 117.9(2) yes . . .
C(21) O(6) C(25) 117.3(2) yes . . .
C(32) O(7) C(34) 116.7(2) yes . . .
C(26) O(8) C(33) 105.24(16) yes . . .
C(45) O(11) C(49) 117.8(2) yes . . .
C(46) O(12) C(50) 117.4(2) yes . . .
C(15) N(2) C(16) 123.6(2) yes . . .
C(40) N(4) C(41) 123.9(2) yes . . .
O(2) C(1) C(2) 110.6(2) yes . . .
O(2) C(1) C(10) 119.0(2) yes . . .
C(2) C(1) C(10) 130.3(2) yes . . .
N(1) C(2) C(1) 126.2(2) yes . . .
N(1) C(2) C(3) 127.2(2) yes . . .
C(1) C(2) C(3) 106.5(2) yes . . .
C(2) C(3) C(4) 134.9(2) yes . . .
C(2) C(3) C(8) 105.34(19) yes . . .
C(4) C(3) C(8) 119.7(2) yes . . .
C(3) C(4) C(5) 116.3(2) yes . . .
C(3) C(4) C(12) 121.9(2) yes . . .
C(5) C(4) C(12) 121.7(2) yes . . .
C(4) C(5) C(6) 123.2(2) yes . . .
C(5) C(6) C(7) 120.7(2) yes . . .
O(1) C(7) C(6) 126.6(2) yes . . .
O(1) C(7) C(8) 116.9(2) yes . . .
C(6) C(7) C(8) 116.5(2) yes . . .
O(2) C(8) C(3) 112.3(2) yes . . .
O(2) C(8) C(7) 124.2(2) yes . . .
C(3) C(8) C(7) 123.5(2) yes . . .
O(3) C(10) C(1) 120.3(2) yes . . .
O(3) C(10) C(11) 120.6(3) yes . . .
C(1) C(10) C(11) 119.1(3) yes . . .
C(4) C(12) C(13) 115.4(2) yes . . .
C(4) C(12) C(14) 120.8(2) yes . . .
C(13) C(12) C(14) 123.8(2) yes . . .
C(12) C(14) C(15) 125.1(2) yes . . .
O(4) C(15) N(2) 122.1(2) yes . . .
O(4) C(15) C(14) 122.1(2) yes . . .
N(2) C(15) C(14) 115.7(2) yes . . .
N(2) C(16) C(17) 112.6(2) yes . . .
C(16) C(17) C(18) 112.6(2) yes . . .
C(17) C(18) C(19) 119.9(2) yes . . .
C(17) C(18) C(23) 121.4(2) yes . . .
C(19) C(18) C(23) 118.6(2) yes . . .
C(18) C(19) C(20) 121.1(2) yes . . .
O(5) C(20) C(19) 125.1(2) yes . . .
O(5) C(20) C(21) 115.2(2) yes . . .
C(19) C(20) C(21) 119.7(2) yes . . .
O(6) C(21) C(20) 115.5(2) yes . . .
O(6) C(21) C(22) 125.3(2) yes . . .
C(20) C(21) C(22) 119.2(2) yes . . .
C(21) C(22) C(23) 120.2(2) yes . . .
C(18) C(23) C(22) 121.2(2) yes . . .
O(8) C(26) C(27) 110.6(2) yes . . .
O(8) C(26) C(35) 118.9(2) yes . . .
C(27) C(26) C(35) 130.4(2) yes . . .
N(3) C(27) C(26) 126.3(2) yes . . .
N(3) C(27) C(28) 127.3(2) yes . . .
C(26) C(27) C(28) 106.37(18) yes . . .
C(27) C(28) C(29) 134.73(18) yes . . .
C(27) C(28) C(33) 105.45(19) yes . . .
C(29) C(28) C(33) 119.79(19) yes . . .
C(28) C(29) C(30) 116.22(19) yes . . .
C(28) C(29) C(37) 121.97(19) yes . . .
C(30) C(29) C(37) 121.7(2) yes . . .
C(29) C(30) C(31) 123.1(2) yes . . .
C(30) C(31) C(32) 120.9(2) yes . . .
O(7) C(32) C(31) 126.9(2) yes . . .
O(7) C(32) C(33) 116.9(2) yes . . .
C(31) C(32) C(33) 116.2(2) yes . . .
O(8) C(33) C(28) 112.26(19) yes . . .
O(8) C(33) C(32) 124.07(19) yes . . .
C(28) C(33) C(32) 123.6(2) yes . . .
O(9) C(35) C(26) 120.1(2) yes . . .
O(9) C(35) C(36) 120.8(2) yes . . .
C(26) C(35) C(36) 119.1(2) yes . . .
C(29) C(37) C(38) 115.4(2) yes . . .
C(29) C(37) C(39) 120.6(2) yes . . .
C(38) C(37) C(39) 124.0(2) yes . . .
C(37) C(39) C(40) 125.1(2) yes . . .
O(10) C(40) N(4) 121.9(2) yes . . .
O(10) C(40) C(39) 122.2(2) yes . . .
N(4) C(40) C(39) 115.8(2) yes . . .
N(4) C(41) C(42) 113.0(2) yes . . .
C(41) C(42) C(43) 112.8(2) yes . . .
C(42) C(43) C(44) 119.9(2) yes . . .
C(42) C(43) C(48) 121.8(2) yes . . .
C(44) C(43) C(48) 118.3(2) yes . . .
C(43) C(44) C(45) 121.0(2) yes . . .
O(11) C(45) C(44) 125.1(2) yes . . .
O(11) C(45) C(46) 114.9(2) yes . . .
C(44) C(45) C(46) 120.0(2) yes . . .
O(12) C(46) C(45) 115.9(2) yes . . .
O(12) C(46) C(47) 125.2(2) yes . . .
C(45) C(46) C(47) 118.9(2) yes . . .
C(46) C(47) C(48) 120.3(2) yes . . .
C(43) C(48) C(47) 121.5(2) yes . . .
C(2) N(1) H(1) 117(2) no . . .
C(2) N(1) H(2) 119.6(19) no . . .
H(1) N(1) H(2) 119(2) no . . .
C(15) N(2) H(15) 118.8(17) no . . .
C(16) N(2) H(15) 117.7(17) no . . .
C(27) N(3) H(29) 114.2(19) no . . .
C(27) N(3) H(30) 119.0(15) no . . .
H(29) N(3) H(30) 123(2) no . . .
C(40) N(4) H(43) 116(2) no . . .
C(41) N(4) H(43) 120(2) no . . .
C(4) C(5) H(3) 121.1(15) no . . .
C(6) C(5) H(3) 115.6(15) no . . .
C(5) C(6) H(4) 118.5(15) no . . .
C(7) C(6) H(4) 120.7(15) no . . .
O(1) C(9) H(5) 106(2) no . . .
O(1) C(9) H(6) 105(2) no . . .
O(1) C(9) H(7) 103(2) no . . .
H(5) C(9) H(6) 122(3) no . . .
H(5) C(9) H(7) 109(3) no . . .
H(6) C(9) H(7) 109(3) no . . .
C(10) C(11) H(8) 117(2) no . . .
C(10) C(11) H(9) 106(2) no . . .
C(10) C(11) H(10) 105(2) no . . .
H(8) C(11) H(9) 106(3) no . . .
H(8) C(11) H(10) 101(3) no . . .
H(9) C(11) H(10) 123(4) no . . .
C(12) C(13) H(11) 113(2) no . . .
C(12) C(13) H(12) 104(3) no . . .
C(12) C(13) H(13) 110(2) no . . .
H(11) C(13) H(12) 114(3) no . . .
H(11) C(13) H(13) 111(3) no . . .
H(12) C(13) H(13) 105(3) no . . .
C(12) C(14) H(14) 120.5(16) no . . .
C(15) C(14) H(14) 114.3(16) no . . .
N(2) C(16) H(16) 106.2(17) no . . .
N(2) C(16) H(17) 107.6(19) no . . .
C(17) C(16) H(16) 117(2) no . . .
C(17) C(16) H(17) 109.6(18) no . . .
H(16) C(16) H(17) 103(2) no . . .
C(16) C(17) H(18) 108(2) no . . .
C(16) C(17) H(19) 115(2) no . . .
C(18) C(17) H(18) 111(2) no . . .
C(18) C(17) H(19) 112(2) no . . .
H(18) C(17) H(19) 98(3) no . . .
C(18) C(19) H(20) 119.6(14) no . . .
C(20) C(19) H(20) 119.3(14) no . . .
C(21) C(22) H(21) 120.9(15) no . . .
C(23) C(22) H(21) 118.8(15) no . . .
C(18) C(23) H(22) 120.5(16) no . . .
C(22) C(23) H(22) 118.3(16) no . . .
O(5) C(24) H(23) 111(2) no . . .
O(5) C(24) H(24) 113(2) no . . .
O(5) C(24) H(25) 102(2) no . . .
H(23) C(24) H(24) 105(2) no . . .
H(23) C(24) H(25) 113(3) no . . .
H(24) C(24) H(25) 113(2) no . . .
O(6) C(25) H(26) 110(2) no . . .
O(6) C(25) H(27) 112(2) no . . .
O(6) C(25) H(28) 106(2) no . . .
H(26) C(25) H(27) 107(2) no . . .
H(26) C(25) H(28) 112(2) no . . .
H(27) C(25) H(28) 110(3) no . . .
C(29) C(30) H(31) 121.1(14) no . . .
C(31) C(30) H(31) 115.7(14) no . . .
C(30) C(31) H(32) 119.3(16) no . . .
C(32) C(31) H(32) 119.6(16) no . . .
O(7) C(34) H(33) 110(2) no . . .
O(7) C(34) H(34) 107.8(18) no . . .
O(7) C(34) H(35) 103(2) no . . .
H(33) C(34) H(34) 113(3) no . . .
H(33) C(34) H(35) 113(3) no . . .
H(34) C(34) H(35) 109(3) no . . .
C(35) C(36) H(36) 108(2) no . . .
C(35) C(36) H(37) 106(2) no . . .
C(35) C(36) H(38) 115(2) no . . .
H(36) C(36) H(37) 109(4) no . . .
H(36) C(36) H(38) 112(3) no . . .
H(37) C(36) H(38) 107(3) no . . .
C(37) C(38) H(39) 107(2) no . . .
C(37) C(38) H(40) 114(2) no . . .
C(37) C(38) H(41) 109(2) no . . .
H(39) C(38) H(40) 108(3) no . . .
H(39) C(38) H(41) 105(3) no . . .
H(40) C(38) H(41) 114(3) no . . .
C(37) C(39) H(42) 120.8(18) no . . .
C(40) C(39) H(42) 114.1(18) no . . .
N(4) C(41) H(44) 106.0(16) no . . .
N(4) C(41) H(45) 107(2) no . . .
C(42) C(41) H(44) 110.3(19) no . . .
C(42) C(41) H(45) 111(2) no . . .
H(44) C(41) H(45) 109(2) no . . .
C(41) C(42) H(46) 108(2) no . . .
C(41) C(42) H(47) 108(2) no . . .
C(43) C(42) H(46) 112(2) no . . .
C(43) C(42) H(47) 111(2) no . . .
H(46) C(42) H(47) 105(3) no . . .
C(43) C(44) H(48) 118.3(15) no . . .
C(45) C(44) H(48) 120.6(16) no . . .
C(46) C(47) H(49) 121.3(16) no . . .
C(48) C(47) H(49) 118.4(16) no . . .
C(43) C(48) H(50) 120.4(14) no . . .
C(47) C(48) H(50) 118.0(14) no . . .
O(11) C(49) H(51) 112(2) no . . .
O(11) C(49) H(52) 109.7(17) no . . .
O(11) C(49) H(53) 103(2) no . . .
H(51) C(49) H(52) 107(2) no . . .
H(51) C(49) H(53) 111(2) no . . .
H(52) C(49) H(53) 114(3) no . . .
O(12) C(50) H(54) 110(2) no . . .
O(12) C(50) H(55) 105.3(19) no . . .
O(12) C(50) H(56) 111(2) no . . .
H(54) C(50) H(55) 109(3) no . . .
H(54) C(50) H(56) 110(3) no . . .
H(55) C(50) H(56) 112(2) no . . .

loop_
_geom_bond_atom_site_label_1
_geom_bond_atom_site_label_2
_geom_bond_distance
_geom_bond_publ_flag
_geom_bond_site_symmetry_1
_geom_bond_site_symmetry_2
O(1) C(7) 1.362(2) yes . .
O(1) C(9) 1.426(5) yes . .
O(2) C(1) 1.410(3) yes . .
O(2) C(8) 1.359(3) yes . .
O(3) C(10) 1.230(3) yes . .
O(4) C(15) 1.231(3) yes . .
O(5) C(20) 1.361(3) yes . .
O(5) C(24) 1.419(5) yes . .
O(6) C(21) 1.362(2) yes . .
O(6) C(25) 1.418(4) yes . .
O(7) C(32) 1.361(2) yes . .
O(7) C(34) 1.424(4) yes . .
O(8) C(26) 1.409(2) yes . .
O(8) C(33) 1.361(2) yes . .
O(9) C(35) 1.234(3) yes . .
O(10) C(40) 1.235(2) yes . .
O(11) C(45) 1.363(3) yes . .
O(11) C(49) 1.421(4) yes . .
O(12) C(46) 1.361(2) yes . .
O(12) C(50) 1.420(4) yes . .
N(1) C(2) 1.354(3) yes . .
N(2) C(15) 1.327(2) yes . .
N(2) C(16) 1.456(3) yes . .
N(3) C(27) 1.353(2) yes . .
N(4) C(40) 1.330(3) yes . .
N(4) C(41) 1.453(3) yes . .
C(1) C(2) 1.378(3) yes . .
C(1) C(10) 1.420(4) yes . .
C(2) C(3) 1.439(3) yes . .
C(3) C(4) 1.412(3) yes . .
C(3) C(8) 1.391(3) yes . .
C(4) C(5) 1.376(3) yes . .
C(4) C(12) 1.497(3) yes . .
C(5) C(6) 1.402(3) yes . .
C(6) C(7) 1.373(3) yes . .
C(7) C(8) 1.389(3) yes . .
C(10) C(11) 1.506(4) yes . .
C(12) C(13) 1.502(4) yes . .
C(12) C(14) 1.321(3) yes . .
C(14) C(15) 1.484(3) yes . .
C(16) C(17) 1.497(4) yes . .
C(17) C(18) 1.517(3) yes . .
C(18) C(19) 1.394(3) yes . .
C(18) C(23) 1.366(4) yes . .
C(19) C(20) 1.377(3) yes . .
C(20) C(21) 1.404(3) yes . .
C(21) C(22) 1.372(3) yes . .
C(22) C(23) 1.394(3) yes . .
C(26) C(27) 1.379(3) yes . .
C(26) C(35) 1.421(3) yes . .
C(27) C(28) 1.443(3) yes . .
C(28) C(29) 1.409(3) yes . .
C(28) C(33) 1.388(2) yes . .
C(29) C(30) 1.378(3) yes . .
C(29) C(37) 1.501(2) yes . .
C(30) C(31) 1.399(3) yes . .
C(31) C(32) 1.374(3) yes . .
C(32) C(33) 1.391(3) yes . .
C(35) C(36) 1.500(4) yes . .
C(37) C(38) 1.496(5) yes . .
C(37) C(39) 1.319(3) yes . .
C(39) C(40) 1.482(3) yes . .
C(41) C(42) 1.491(5) yes . .
C(42) C(43) 1.510(3) yes . .
C(43) C(44) 1.397(3) yes . .
C(43) C(48) 1.365(3) yes . .
C(44) C(45) 1.377(3) yes . .
C(45) C(46) 1.402(3) yes . .
C(46) C(47) 1.374(3) yes . .
C(47) C(48) 1.391(3) yes . .
N(1) H(1) 0.94(3) no . .
N(1) H(2) 0.88(2) no . .
N(2) H(15) 0.86(2) no . .
N(3) H(29) 0.90(3) no . .
N(3) H(30) 0.87(2) no . .
N(4) H(43) 0.87(2) no . .
C(5) H(3) 0.98(2) no . .
C(6) H(4) 0.97(3) no . .
C(9) H(5) 1.03(4) no . .
C(9) H(6) 1.04(4) no . .
C(9) H(7) 0.90(3) no . .
C(11) H(8) 0.96(5) no . .
C(11) H(9) 0.95(5) no . .
C(11) H(10) 1.03(4) no . .
C(13) H(11) 0.99(3) no . .
C(13) H(12) 1.03(5) no . .
C(13) H(13) 0.94(5) no . .
C(14) H(14) 0.90(2) no . .
C(16) H(16) 0.98(3) no . .
C(16) H(17) 1.03(4) no . .
C(17) H(18) 1.02(4) no . .
C(17) H(19) 0.95(3) no . .
C(19) H(20) 0.95(2) no . .
C(22) H(21) 0.95(3) no . .
C(23) H(22) 1.03(2) no . .
C(24) H(23) 1.04(3) no . .
C(24) H(24) 0.97(3) no . .
C(24) H(25) 0.99(3) no . .
C(25) H(26) 1.03(3) no . .
C(25) H(27) 1.06(4) no . .
C(25) H(28) 0.91(3) no . .
C(30) H(31) 0.95(2) no . .
C(31) H(32) 0.96(2) no . .
C(34) H(33) 0.99(4) no . .
C(34) H(34) 1.08(4) no . .
C(34) H(35) 0.89(3) no . .
C(36) H(36) 0.97(5) no . .
C(36) H(37) 1.07(4) no . .
C(36) H(38) 0.97(5) no . .
C(38) H(39) 1.03(4) no . .
C(38) H(40) 0.96(4) no . .
C(38) H(41) 0.96(4) no . .
C(39) H(42) 0.89(3) no . .
C(41) H(44) 0.97(3) no . .
C(41) H(45) 0.98(4) no . .
C(42) H(46) 0.95(4) no . .
C(42) H(47) 0.94(3) no . .
C(44) H(48) 0.97(2) no . .
C(47) H(49) 0.91(2) no . .
C(48) H(50) 0.99(2) no . .
C(49) H(51) 1.00(3) no . .
C(49) H(52) 1.02(3) no . .
C(49) H(53) 0.98(3) no . .
C(50) H(54) 0.98(5) no . .
C(50) H(55) 0.92(3) no . .
C(50) H(56) 1.02(4) no . .

loop_
_geom_contact_atom_site_label_1
_geom_contact_atom_site_label_2
_geom_contact_distance
_geom_contact_publ_flag
_geom_contact_site_symmetry_1
_geom_contact_site_symmetry_2
O(1) C(50) 3.456(4) ? . 2_585
O(3) O(3) 3.165(2) ? . 2_475
O(3) N(1) 3.006(3) ? . 2_475
O(3) N(1) 3.545(3) ? . 2_575
O(3) C(14) 3.468(3) ? . 2_575
O(4) N(2) 2.880(2) ? . 1_455
O(4) C(16) 3.414(3) ? . 1_455
O(4) C(17) 3.478(4) ? . 1_455
O(5) C(34) 3.551(4) ? . 2_766
O(6) C(34) 3.548(4) ? . 2_766
O(7) C(25) 3.456(4) ? . 2_666
O(9) O(9) 3.165(2) ? . 2_476
O(9) N(3) 3.011(3) ? . 2_476
O(9) N(3) 3.546(3) ? . 2_576
O(9) C(39) 3.470(3) ? . 2_576
O(10) N(4) 2.877(2) ? . 1_455
O(10) C(41) 3.409(3) ? . 1_455
O(10) C(42) 3.483(3) ? . 1_455
O(11) C(9) 3.553(4) ? . 2_685
O(12) C(9) 3.548(5) ? . 2_685
N(1) O(3) 3.006(3) ? . 2_475
N(1) O(3) 3.545(3) ? . 2_575
N(1) C(14) 3.523(3) ? . 1_455
N(2) O(4) 2.880(2) ? . 1_655
N(3) O(9) 3.011(3) ? . 2_476
N(3) O(9) 3.546(3) ? . 2_576
N(3) C(39) 3.522(3) ? . 1_455
N(4) O(10) 2.877(2) ? . 1_655
C(5) C(49) 3.509(4) ? . 1_455
C(6) C(49) 3.279(5) ? . 1_455
C(8) C(10) 3.514(3) ? . 1_655
C(9) O(11) 3.553(4) ? . 2_685
C(9) O(12) 3.548(5) ? . 2_685
C(10) C(8) 3.514(3) ? . 1_455
C(14) O(3) 3.468(3) ? . 2_575
C(14) N(1) 3.523(3) ? . 1_655
C(16) O(4) 3.414(3) ? . 1_655
C(17) O(4) 3.478(4) ? . 1_655
C(21) C(24) 3.462(4) ? . 1_455
C(24) C(21) 3.462(4) ? . 1_655
C(24) C(30) 3.506(5) ? . 1_655
C(24) C(31) 3.279(5) ? . 1_655
C(25) O(7) 3.456(4) ? . 2_666
C(30) C(24) 3.506(5) ? . 1_455
C(31) C(24) 3.279(5) ? . 1_455
C(33) C(35) 3.509(4) ? . 1_655
C(34) O(5) 3.551(4) ? . 2_766
C(34) O(6) 3.548(4) ? . 2_766
C(35) C(33) 3.509(4) ? . 1_455
C(39) O(9) 3.470(3) ? . 2_576
C(39) N(3) 3.522(3) ? . 1_655
C(41) O(10) 3.409(3) ? . 1_655
C(42) O(10) 3.483(3) ? . 1_655
C(46) C(49) 3.457(5) ? . 1_455
C(49) C(5) 3.509(4) ? . 1_655
C(49) C(6) 3.279(5) ? . 1_655
C(49) C(46) 3.457(5) ? . 1_655
C(50) O(1) 3.456(4) ? . 2_585
O(1) H(5) 3.21(4) ? . 1_455
O(1) H(8) 2.91(4) ? . 1_655
O(1) H(53) 3.45(4) ? . 1_455
O(1) H(55) 2.82(3) ? . 2_585
O(1) H(56) 3.31(3) ? . 2_585
O(2) H(5) 2.85(4) ? . 1_455
O(2) H(8) 3.49(3) ? . 1_655
O(2) H(9) 3.42(4) ? . 1_655
O(2) H(55) 2.85(3) ? . 2_585
O(3) H(1) 2.20(3) ? . 2_475
O(3) H(2) 3.25(3) ? . 2_475
O(3) H(2) 3.13(2) ? . 2_575
O(3) H(14) 2.84(3) ? . 2_575
O(4) H(10) 3.32(4) ? . 2_575
O(4) H(15) 2.08(2) ? . 1_455
O(4) H(17) 3.34(3) ? . 1_455
O(4) H(19) 2.82(4) ? . 1_455
O(4) H(40) 3.05(4) ? . .
O(4) H(41) 3.50(3) ? . .
O(5) H(26) 2.81(3) ? . 1_655
O(5) H(32) 3.01(3) ? . .
O(5) H(34) 3.53(4) ? . .
O(5) H(35) 2.67(3) ? . 2_766
O(6) H(24) 3.41(2) ? . 1_455
O(6) H(25) 3.53(3) ? . 1_455
O(6) H(26) 3.17(3) ? . 1_655
O(6) H(33) 3.49(4) ? . 2_766
O(6) H(35) 2.88(3) ? . 2_766
O(6) H(38) 3.57(4) ? . 2_666
O(6) H(50) 3.35(3) ? . 1_645
O(7) H(25) 3.45(4) ? . 1_455
O(7) H(26) 3.31(3) ? . 2_666
O(7) H(28) 2.82(3) ? . 2_666
O(7) H(33) 3.24(4) ? . 1_455
O(7) H(38) 2.88(5) ? . 1_655
O(8) H(28) 2.85(3) ? . 2_666
O(8) H(33) 2.94(5) ? . 1_455
O(8) H(36) 3.57(5) ? . 1_655
O(8) H(38) 3.46(3) ? . 1_655
O(9) H(29) 2.25(3) ? . 2_476
O(9) H(30) 3.26(2) ? . 2_476
O(9) H(30) 3.13(2) ? . 2_576
O(9) H(42) 2.87(3) ? . 2_576
O(10) H(11) 3.02(4) ? . .
O(10) H(13) 3.49(3) ? . .
O(10) H(37) 3.21(5) ? . 2_576
O(10) H(43) 2.09(3) ? . 1_455
O(10) H(45) 3.35(3) ? . 1_455
O(10) H(47) 2.78(3) ? . 1_455
O(11) H(4) 3.02(3) ? . .
O(11) H(6) 3.60(4) ? . .
O(11) H(7) 2.67(3) ? . 2_685
O(11) H(56) 2.82(4) ? . 1_655
O(12) H(5) 3.43(4) ? . 2_685
O(12) H(7) 2.85(3) ? . 2_685
O(12) H(8) 3.55(4) ? . 2_585
O(12) H(22) 3.29(3) ? . 1_565
O(12) H(51) 3.39(3) ? . 1_455
O(12) H(53) 3.52(4) ? . 1_455
O(12) H(56) 3.17(3) ? . 1_655
N(1) H(1) 3.40(3) ? . 2_575
N(1) H(14) 2.67(2) ? . 1_455
N(2) H(9) 3.17(5) ? . 2_575
N(3) H(29) 3.45(3) ? . 2_576
N(3) H(42) 2.68(2) ? . 1_455
N(4) H(36) 3.04(5) ? . 2_576
C(1) H(1) 3.48(3) ? . 2_575
C(1) H(2) 3.58(3) ? . 2_575
C(2) H(1) 3.35(3) ? . 2_575
C(4) H(12) 3.33(5) ? . 1_655
C(4) H(52) 3.41(3) ? . 1_455
C(5) H(12) 2.91(4) ? . 1_655
C(5) H(51) 3.35(3) ? . 1_455
C(5) H(52) 3.10(3) ? . 1_455
C(5) H(52) 3.43(3) ? . .
C(5) H(53) 3.56(3) ? . 1_455
C(6) H(51) 3.30(3) ? . 1_455
C(6) H(52) 3.14(3) ? . 1_455
C(6) H(52) 3.04(3) ? . .
C(6) H(53) 2.94(3) ? . 1_455
C(7) H(5) 3.41(4) ? . 1_455
C(7) H(8) 3.41(4) ? . 1_655
C(7) H(52) 3.42(3) ? . 1_455
C(7) H(53) 3.15(4) ? . 1_455
C(8) H(5) 3.22(4) ? . 1_455
C(9) H(6) 3.11(4) ? . 2_685
C(9) H(8) 3.49(5) ? . 1_655
C(9) H(53) 3.60(3) ? . 1_455
C(10) H(1) 3.41(3) ? . 2_475
C(10) H(2) 3.27(2) ? . 2_575
C(10) H(14) 3.52(3) ? . 2_575
C(11) H(18) 2.87(4) ? . 2_575
C(11) H(55) 3.44(3) ? . 2_585
C(12) H(12) 3.23(5) ? . 1_655
C(13) H(3) 3.09(2) ? . 1_455
C(13) H(15) 3.51(3) ? . 1_455
C(13) H(44) 3.43(3) ? . .
C(13) H(45) 3.21(3) ? . 1_455
C(14) H(1) 3.57(3) ? . 1_655
C(14) H(2) 3.48(2) ? . 1_655
C(14) H(12) 3.04(5) ? . 1_655
C(15) H(9) 3.30(5) ? . 2_575
C(15) H(10) 3.42(4) ? . 2_575
C(15) H(15) 3.25(2) ? . 1_455
C(15) H(40) 3.55(4) ? . .
C(16) H(41) 3.38(3) ? . .
C(17) H(9) 3.22(5) ? . 2_575
C(17) H(54) 3.10(4) ? . 1_645
C(18) H(24) 3.36(3) ? . 1_455
C(18) H(49) 3.38(2) ? . 1_645
C(18) H(54) 3.23(4) ? . 1_645
C(19) H(24) 3.22(3) ? . 1_455
C(19) H(31) 3.50(2) ? . .
C(20) H(21) 3.51(2) ? . 1_655
C(20) H(24) 2.95(3) ? . 1_455
C(20) H(26) 3.34(3) ? . 1_655
C(20) H(32) 3.46(3) ? . .
C(21) H(24) 2.80(3) ? . 1_455
C(21) H(25) 3.53(4) ? . 1_455
C(21) H(26) 3.51(3) ? . 1_655
C(21) H(49) 3.48(2) ? . 1_645
C(21) H(50) 3.32(2) ? . 1_645
C(22) H(24) 2.94(3) ? . 1_455
C(22) H(49) 2.97(2) ? . 1_645
C(22) H(50) 3.37(2) ? . 1_645
C(23) H(20) 3.49(2) ? . 1_455
C(23) H(24) 3.21(3) ? . 1_455
C(23) H(49) 2.92(2) ? . 1_645
C(23) H(54) 3.40(4) ? . 1_645
C(24) H(26) 3.47(3) ? . 1_655
C(24) H(32) 2.93(2) ? . .
C(24) H(32) 3.30(3) ? . 1_655
C(24) H(35) 3.45(3) ? . 2_766
C(25) H(37) 3.49(4) ? . 2_666
C(25) H(38) 3.50(4) ? . 2_566
C(25) H(38) 3.48(3) ? . 2_666
C(25) H(46) 3.44(5) ? . 1_545
C(25) H(50) 3.50(2) ? . 1_645
C(26) H(29) 3.55(3) ? . 2_576
C(26) H(30) 3.59(3) ? . 2_576
C(27) H(29) 3.41(4) ? . 2_576
C(29) H(23) 3.38(4) ? . 1_455
C(29) H(39) 3.33(4) ? . 1_655
C(30) H(23) 3.07(3) ? . 1_455
C(30) H(23) 3.42(3) ? . .
C(30) H(24) 3.33(3) ? . 1_455
C(30) H(25) 3.57(4) ? . 1_455
C(30) H(39) 2.93(4) ? . 1_655
C(31) H(23) 3.12(3) ? . 1_455
C(31) H(23) 3.04(3) ? . .
C(31) H(24) 3.29(3) ? . 1_455
C(31) H(25) 2.95(4) ? . 1_455
C(32) H(23) 3.41(3) ? . 1_455
C(32) H(25) 3.15(4) ? . 1_455
C(32) H(33) 3.43(4) ? . 1_455
C(32) H(38) 3.38(4) ? . 1_655
C(33) H(33) 3.28(4) ? . 1_455
C(33) H(38) 3.58(4) ? . 1_655
C(34) H(25) 3.59(4) ? . 1_455
C(34) H(34) 3.07(3) ? . 2_766
C(34) H(38) 3.47(5) ? . 1_655
C(35) H(29) 3.47(3) ? . 2_476
C(35) H(30) 3.27(3) ? . 2_576
C(35) H(42) 3.56(3) ? . 2_576
C(36) H(28) 3.43(3) ? . 2_666
C(36) H(46) 2.93(4) ? . 2_576
C(37) H(39) 3.21(4) ? . 1_655
C(38) H(16) 3.30(3) ? . .
C(38) H(17) 3.17(4) ? . 1_455
C(38) H(31) 3.10(2) ? . 1_455
C(38) H(43) 3.52(3) ? . 1_455
C(39) H(29) 3.55(3) ? . 1_655
C(39) H(30) 3.48(2) ? . 1_655
C(39) H(36) 3.53(5) ? . 2_576
C(39) H(39) 3.01(4) ? . 1_655
C(40) H(11) 3.50(4) ? . .
C(40) H(36) 3.15(5) ? . 2_576
C(40) H(37) 3.33(5) ? . 2_576
C(40) H(43) 3.25(3) ? . 1_455
C(41) H(13) 3.38(4) ? . .
C(41) H(36) 3.52(5) ? . 2_576
C(42) H(27) 3.01(4) ? . 1_565
C(42) H(36) 3.15(5) ? . 2_576
C(43) H(21) 3.35(3) ? . 1_565
C(43) H(27) 3.13(4) ? . 1_565
C(43) H(51) 3.33(3) ? . 1_455
C(44) H(3) 3.47(3) ? . .
C(44) H(50) 3.57(2) ? . 1_655
C(44) H(51) 3.20(3) ? . 1_455
C(45) H(4) 3.47(3) ? . .
C(45) H(49) 3.51(3) ? . 1_655
C(45) H(51) 2.91(3) ? . 1_455
C(45) H(56) 3.35(4) ? . 1_655
C(46) H(21) 3.47(2) ? . 1_565
C(46) H(22) 3.28(3) ? . 1_565
C(46) H(51) 2.76(3) ? . 1_455
C(46) H(53) 3.51(4) ? . 1_455
C(46) H(56) 3.52(4) ? . 1_655
C(47) H(21) 2.94(2) ? . 1_565
C(47) H(22) 3.35(3) ? . 1_565
C(47) H(51) 2.90(3) ? . 1_455
C(48) H(21) 2.87(3) ? . 1_565
C(48) H(27) 3.31(4) ? . 1_565
C(48) H(48) 3.46(3) ? . 1_455
C(48) H(51) 3.18(3) ? . 1_455
C(49) H(4) 2.91(3) ? . .
C(49) H(4) 3.33(2) ? . 1_655
C(49) H(7) 3.46(3) ? . 2_685
C(49) H(56) 3.47(4) ? . 1_655
C(50) H(8) 3.50(3) ? . 2_485
C(50) H(8) 3.46(4) ? . 2_585
C(50) H(10) 3.44(4) ? . 2_585
C(50) H(18) 3.41(4) ? . 1_465
C(50) H(22) 3.46(3) ? . 1_565
H(1) O(3) 2.20(3) ? . 2_475
H(1) N(1) 3.40(3) ? . 2_575
H(1) C(1) 3.48(3) ? . 2_575
H(1) C(2) 3.35(3) ? . 2_575
H(1) C(10) 3.41(3) ? . 2_475
H(1) C(14) 3.57(3) ? . 1_455
H(1) H(1) 3.19(5) ? . 2_475
H(1) H(1) 3.33(4) ? . 2_575
H(1) H(2) 3.57(4) ? . 2_575
H(1) H(14) 2.71(4) ? . 1_455
H(2) O(3) 3.25(3) ? . 2_475
H(2) O(3) 3.13(2) ? . 2_575
H(2) C(1) 3.58(3) ? . 2_575
H(2) C(10) 3.27(2) ? . 2_575
H(2) C(14) 3.48(2) ? . 1_455
H(2) H(1) 3.57(4) ? . 2_575
H(2) H(14) 2.62(3) ? . 1_455
H(2) H(15) 3.55(4) ? . 1_455
H(3) C(13) 3.09(2) ? . 1_655
H(3) C(44) 3.47(3) ? . .
H(3) H(12) 2.33(5) ? . 1_655
H(3) H(13) 2.89(4) ? . 1_655
H(3) H(45) 2.76(4) ? . .
H(3) H(48) 3.21(4) ? . .
H(3) H(51) 3.27(4) ? . 1_455
H(3) H(52) 3.43(3) ? . 1_455
H(3) H(52) 2.97(4) ? . .
H(4) O(11) 3.02(3) ? . .
H(4) C(45) 3.47(3) ? . .
H(4) C(49) 3.33(2) ? . 1_455
H(4) C(49) 2.91(3) ? . .
H(4) H(51) 3.20(4) ? . 1_455
H(4) H(52) 3.48(4) ? . 1_455
H(4) H(52) 2.24(4) ? . .
H(4) H(53) 2.89(4) ? . 1_455
H(4) H(53) 3.16(5) ? . .
H(5) O(1) 3.21(4) ? . 1_655
H(5) O(2) 2.85(4) ? . 1_655
H(5) O(12) 3.43(4) ? . 2_685
H(5) C(7) 3.41(4) ? . 1_655
H(5) C(8) 3.22(4) ? . 1_655
H(5) H(6) 3.25(6) ? . 2_685
H(5) H(8) 3.26(7) ? . 1_655
H(5) H(53) 3.45(6) ? . .
H(5) H(55) 3.12(5) ? . 2_685
H(6) O(11) 3.60(4) ? . .
H(6) C(9) 3.11(4) ? . 2_685
H(6) H(5) 3.25(6) ? . 2_685
H(6) H(6) 2.81(6) ? . 2_685
H(6) H(7) 2.97(6) ? . 2_685
H(6) H(53) 2.80(5) ? . 1_455
H(6) H(53) 3.52(5) ? . 2_685
H(7) O(11) 2.67(3) ? . 2_685
H(7) O(12) 2.85(3) ? . 2_685
H(7) C(49) 3.46(3) ? . 2_685
H(7) H(6) 2.97(6) ? . 2_685
H(7) H(8) 3.45(6) ? . 1_655
H(7) H(53) 3.04(4) ? . 2_685
H(7) H(55) 3.43(5) ? . 2_585
H(7) H(55) 3.43(4) ? . 2_685
H(7) H(56) 3.01(5) ? . 2_585
H(8) O(1) 2.91(4) ? . 1_455
H(8) O(2) 3.49(3) ? . 1_455
H(8) O(12) 3.55(4) ? . 2_585
H(8) C(7) 3.41(4) ? . 1_455
H(8) C(9) 3.49(5) ? . 1_455
H(8) C(50) 3.50(3) ? . 2_485
H(8) C(50) 3.46(4) ? . 2_585
H(8) H(5) 3.26(7) ? . 1_455
H(8) H(7) 3.45(6) ? . 1_455
H(8) H(18) 2.96(6) ? . 2_575
H(8) H(54) 3.40(5) ? . 2_585
H(8) H(55) 3.12(4) ? . 2_485
H(8) H(55) 2.93(5) ? . 2_585
H(8) H(56) 3.27(5) ? . 2_485
H(9) O(2) 3.42(4) ? . 1_455
H(9) N(2) 3.17(5) ? . 2_575
H(9) C(15) 3.30(5) ? . 2_575
H(9) C(17) 3.22(5) ? . 2_575
H(9) H(10) 3.38(6) ? . 1_455
H(9) H(14) 3.24(6) ? . 2_575
H(9) H(15) 3.31(6) ? . 2_575
H(9) H(18) 2.34(6) ? . 2_575
H(9) H(19) 3.27(6) ? . 2_575
H(9) H(55) 3.46(5) ? . 2_485
H(10) O(4) 3.32(4) ? . 2_575
H(10) C(15) 3.42(4) ? . 2_575
H(10) C(50) 3.44(4) ? . 2_585
H(10) H(9) 3.38(6) ? . 1_655
H(10) H(18) 2.98(5) ? . 2_575
H(10) H(19) 3.20(5) ? . 2_675
H(10) H(54) 3.11(5) ? . 2_585
H(10) H(55) 2.94(6) ? . 2_585
H(11) O(10) 3.02(4) ? . .
H(11) C(40) 3.50(4) ? . .
H(11) H(15) 3.10(5) ? . 1_455
H(11) H(40) 2.79(5) ? . .
H(11) H(44) 3.31(5) ? . .
H(11) H(45) 3.20(5) ? . 1_455
H(11) H(45) 3.59(5) ? . .
H(12) C(4) 3.33(5) ? . 1_455
H(12) C(5) 2.91(4) ? . 1_455
H(12) C(12) 3.23(5) ? . 1_455
H(12) C(14) 3.04(5) ? . 1_455
H(12) H(3) 2.33(5) ? . 1_455
H(12) H(14) 2.84(6) ? . 1_455
H(12) H(15) 3.19(6) ? . 1_455
H(12) H(45) 3.03(6) ? . 1_455
H(13) O(10) 3.49(3) ? . .
H(13) C(41) 3.38(4) ? . .
H(13) H(3) 2.89(4) ? . 1_455
H(13) H(44) 2.77(5) ? . .
H(13) H(45) 2.87(5) ? . 1_455
H(13) H(45) 3.14(5) ? . .
H(13) H(48) 2.87(5) ? . 1_455
H(13) H(52) 3.14(5) ? . 1_455
H(14) O(3) 2.84(3) ? . 2_575
H(14) N(1) 2.67(2) ? . 1_655
H(14) C(10) 3.52(3) ? . 2_575
H(14) H(1) 2.71(4) ? . 1_655
H(14) H(2) 2.62(3) ? . 1_655
H(14) H(9) 3.24(6) ? . 2_575
H(14) H(12) 2.84(6) ? . 1_655
H(15) O(4) 2.08(2) ? . 1_655
H(15) C(13) 3.51(3) ? . 1_655
H(15) C(15) 3.25(2) ? . 1_655
H(15) H(2) 3.55(4) ? . 1_655
H(15) H(9) 3.31(6) ? . 2_575
H(15) H(11) 3.10(5) ? . 1_655
H(15) H(12) 3.19(6) ? . 1_655
H(15) H(40) 3.56(5) ? . 1_655
H(16) C(38) 3.30(3) ? . .
H(16) H(19) 2.96(5) ? . 1_455
H(16) H(20) 3.07(4) ? . 1_455
H(16) H(31) 3.58(4) ? . .
H(16) H(40) 3.23(5) ? . .
H(16) H(41) 2.65(5) ? . .
H(17) O(4) 3.34(3) ? . 1_655
H(17) C(38) 3.17(4) ? . 1_655
H(17) H(31) 2.74(4) ? . .
H(17) H(39) 2.94(6) ? . 1_655
H(17) H(40) 3.15(6) ? . 1_655
H(17) H(41) 3.15(5) ? . .
H(17) H(41) 2.84(5) ? . 1_655
H(18) C(11) 2.87(4) ? . 2_575
H(18) C(50) 3.41(4) ? . 1_645
H(18) H(8) 2.96(6) ? . 2_575
H(18) H(9) 2.34(6) ? . 2_575
H(18) H(10) 2.98(5) ? . 2_575
H(18) H(54) 2.74(5) ? . 1_645
H(18) H(55) 3.54(5) ? . 1_645
H(18) H(56) 3.48(6) ? . 1_645
H(19) O(4) 2.82(4) ? . 1_655
H(19) H(9) 3.27(6) ? . 2_575
H(19) H(10) 3.20(5) ? . 2_675
H(19) H(16) 2.96(5) ? . 1_655
H(19) H(22) 3.42(4) ? . 1_655
H(19) H(54) 2.80(6) ? . 1_645
H(20) C(23) 3.49(2) ? . 1_655
H(20) H(16) 3.07(4) ? . 1_655
H(20) H(22) 3.51(3) ? . 1_655
H(20) H(31) 3.21(3) ? . .
H(20) H(41) 2.86(5) ? . 1_655
H(21) C(20) 3.51(2) ? . 1_455
H(21) C(43) 3.35(3) ? . 1_545
H(21) C(46) 3.47(2) ? . 1_545
H(21) C(47) 2.94(2) ? . 1_545
H(21) C(48) 2.87(3) ? . 1_545
H(21) H(24) 3.40(4) ? . 1_455
H(21) H(49) 3.16(3) ? . 1_545
H(21) H(49) 3.20(3) ? . 1_645
H(21) H(50) 3.12(4) ? . 1_545
H(21) H(50) 3.34(3) ? . 1_645
H(22) O(12) 3.29(3) ? . 1_545
H(22) C(46) 3.28(3) ? . 1_545
H(22) C(47) 3.35(3) ? . 1_545
H(22) C(50) 3.46(3) ? . 1_545
H(22) H(19) 3.42(4) ? . 1_455
H(22) H(20) 3.51(3) ? . 1_455
H(22) H(49) 3.31(4) ? . 1_545
H(22) H(49) 3.15(3) ? . 1_645
H(22) H(54) 2.76(5) ? . 1_545
H(22) H(54) 3.37(4) ? . 1_645
H(22) H(56) 3.26(5) ? . 1_645
H(23) C(29) 3.38(4) ? . 1_655
H(23) C(30) 3.42(3) ? . .
H(23) C(30) 3.07(3) ? . 1_655
H(23) C(31) 3.04(3) ? . .
H(23) C(31) 3.12(3) ? . 1_655
H(23) C(32) 3.41(3) ? . 1_655
H(23) H(31) 2.97(3) ? . .
H(23) H(31) 3.40(4) ? . 1_655
H(23) H(32) 2.26(4) ? . .
H(23) H(32) 3.43(4) ? . 1_655
H(23) H(33) 3.54(5) ? . .
H(23) H(41) 3.09(5) ? . 1_655
H(24) O(6) 3.41(2) ? . 1_655
H(24) C(18) 3.36(3) ? . 1_655
H(24) C(19) 3.22(3) ? . 1_655
H(24) C(20) 2.95(3) ? . 1_655
H(24) C(21) 2.80(3) ? . 1_655
H(24) C(22) 2.94(3) ? . 1_655
H(24) C(23) 3.21(3) ? . 1_655
H(24) C(30) 3.33(3) ? . 1_655
H(24) C(31) 3.29(3) ? . 1_655
H(24) H(21) 3.40(4) ? . 1_655
H(24) H(26) 3.44(5) ? . 1_655
H(24) H(31) 3.27(4) ? . 1_655
H(24) H(32) 3.16(4) ? . 1_655
H(25) O(6) 3.53(3) ? . 1_655
H(25) O(7) 3.45(4) ? . 1_655
H(25) C(21) 3.53(4) ? . 1_655
H(25) C(30) 3.57(4) ? . 1_655
H(25) C(31) 2.95(4) ? . 1_655
H(25) C(32) 3.15(4) ? . 1_655
H(25) C(34) 3.59(4) ? . 1_655
H(25) H(26) 3.43(6) ? . 1_655
H(25) H(32) 3.17(4) ? . .
H(25) H(32) 2.86(5) ? . 1_655
H(25) H(33) 3.36(6) ? . .
H(25) H(34) 2.80(5) ? . 1_655
H(25) H(34) 3.54(5) ? . 2_766
H(25) H(35) 3.00(5) ? . 2_766
H(26) O(5) 2.81(3) ? . 1_455
H(26) O(6) 3.17(3) ? . 1_455
H(26) O(7) 3.31(3) ? . 2_666
H(26) C(20) 3.34(3) ? . 1_455
H(26) C(21) 3.51(3) ? . 1_455
H(26) C(24) 3.47(3) ? . 1_455
H(26) H(24) 3.44(5) ? . 1_455
H(26) H(25) 3.43(6) ? . 1_455
H(26) H(35) 3.01(5) ? . 2_666
H(26) H(38) 3.27(6) ? . 2_566
H(26) H(46) 3.52(6) ? . 1_545
H(26) H(50) 3.30(5) ? . 1_545
H(27) C(42) 3.01(4) ? . 1_545
H(27) C(43) 3.13(4) ? . 1_545
H(27) C(48) 3.31(4) ? . 1_545
H(27) H(37) 3.14(5) ? . 2_666
H(27) H(38) 3.49(5) ? . 2_666
H(27) H(46) 2.67(6) ? . 1_545
H(27) H(47) 2.84(6) ? . 1_545
H(27) H(50) 3.31(4) ? . 1_545
H(27) H(50) 2.78(4) ? . 1_645
H(28) O(7) 2.82(3) ? . 2_666
H(28) O(8) 2.85(3) ? . 2_666
H(28) C(36) 3.43(3) ? . 2_666
H(28) H(33) 3.22(6) ? . 2_766
H(28) H(35) 3.45(4) ? . 2_666
H(28) H(35) 3.47(5) ? . 2_766
H(28) H(36) 3.58(6) ? . 2_566
H(28) H(37) 2.99(5) ? . 2_666
H(28) H(38) 3.10(5) ? . 2_566
H(28) H(38) 2.94(4) ? . 2_666
H(28) H(46) 3.57(6) ? . 1_545
H(29) O(9) 2.25(3) ? . 2_476
H(29) N(3) 3.45(3) ? . 2_576
H(29) C(26) 3.55(3) ? . 2_576
H(29) C(27) 3.41(4) ? . 2_576
H(29) C(35) 3.47(3) ? . 2_476
H(29) C(39) 3.55(3) ? . 1_455
H(29) H(29) 3.24(5) ? . 2_476
H(29) H(29) 3.38(5) ? . 2_576
H(29) H(30) 3.60(4) ? . 2_576
H(29) H(42) 2.72(4) ? . 1_455
H(30) O(9) 3.26(2) ? . 2_476
H(30) O(9) 3.13(2) ? . 2_576
H(30) C(26) 3.59(3) ? . 2_576
H(30) C(35) 3.27(3) ? . 2_576
H(30) C(39) 3.48(2) ? . 1_455
H(30) H(29) 3.60(4) ? . 2_576
H(30) H(42) 2.63(3) ? . 1_455
H(30) H(43) 3.50(4) ? . 1_455
H(31) C(19) 3.50(2) ? . .
H(31) C(38) 3.10(2) ? . 1_655
H(31) H(16) 3.58(4) ? . .
H(31) H(17) 2.74(4) ? . .
H(31) H(20) 3.21(3) ? . .
H(31) H(23) 3.40(4) ? . 1_455
H(31) H(23) 2.97(3) ? . .
H(31) H(24) 3.27(4) ? . 1_455
H(31) H(39) 2.34(5) ? . 1_655
H(31) H(41) 2.90(4) ? . 1_655
H(32) O(5) 3.01(3) ? . .
H(32) C(20) 3.46(3) ? . .
H(32) C(24) 3.30(3) ? . 1_455
H(32) C(24) 2.93(2) ? . .
H(32) H(23) 3.43(4) ? . 1_455
H(32) H(23) 2.26(4) ? . .
H(32) H(24) 3.16(4) ? . 1_455
H(32) H(25) 2.86(5) ? . 1_455
H(32) H(25) 3.17(4) ? . .
H(33) O(6) 3.49(4) ? . 2_766
H(33) O(7) 3.24(4) ? . 1_655
H(33) O(8) 2.94(5) ? . 1_655
H(33) C(32) 3.43(4) ? . 1_655
H(33) C(33) 3.28(4) ? . 1_655
H(33) H(23) 3.54(5) ? . .
H(33) H(25) 3.36(6) ? . .
H(33) H(28) 3.22(6) ? . 2_766
H(33) H(34) 3.15(6) ? . 2_766
H(33) H(38) 3.34(6) ? . 1_655
H(34) O(5) 3.53(4) ? . .
H(34) C(34) 3.07(3) ? . 2_766
H(34) H(25) 2.80(5) ? . 1_455
H(34) H(25) 3.54(5) ? . 2_766
H(34) H(33) 3.15(6) ? . 2_766
H(34) H(34) 2.74(4) ? . 2_766
H(34) H(35) 2.91(5) ? . 2_766
H(35) O(5) 2.67(3) ? . 2_766
H(35) O(6) 2.88(3) ? . 2_766
H(35) C(24) 3.45(3) ? . 2_766
H(35) H(25) 3.00(5) ? . 2_766
H(35) H(26) 3.01(5) ? . 2_666
H(35) H(28) 3.45(4) ? . 2_666
H(35) H(28) 3.47(5) ? . 2_766
H(35) H(34) 2.91(5) ? . 2_766
H(35) H(38) 3.46(6) ? . 1_655
H(36) O(8) 3.57(5) ? . 1_455
H(36) N(4) 3.04(5) ? . 2_576
H(36) C(39) 3.53(5) ? . 2_576
H(36) C(40) 3.15(5) ? . 2_576
H(36) C(41) 3.52(5) ? . 2_576
H(36) C(42) 3.15(5) ? . 2_576
H(36) H(28) 3.58(6) ? . 2_566
H(36) H(37) 3.47(6) ? . 1_455
H(36) H(42) 3.16(6) ? . 2_576
H(36) H(43) 3.15(6) ? . 2_576
H(36) H(46) 2.33(6) ? . 2_576
H(36) H(47) 3.33(6) ? . 2_576
H(37) O(10) 3.21(5) ? . 2_576
H(37) C(25) 3.49(4) ? . 2_666
H(37) C(40) 3.33(5) ? . 2_576
H(37) H(27) 3.14(5) ? . 2_666
H(37) H(28) 2.99(5) ? . 2_666
H(37) H(36) 3.47(6) ? . 1_655
H(37) H(46) 2.99(6) ? . 2_576
H(37) H(47) 3.24(6) ? . 2_676
H(38) O(6) 3.57(4) ? . 2_666
H(38) O(7) 2.88(5) ? . 1_455
H(38) O(8) 3.46(3) ? . 1_455
H(38) C(25) 3.50(4) ? . 2_566
H(38) C(25) 3.48(3) ? . 2_666
H(38) C(32) 3.38(4) ? . 1_455
H(38) C(33) 3.58(4) ? . 1_455
H(38) C(34) 3.47(5) ? . 1_455
H(38) H(26) 3.27(6) ? . 2_566
H(38) H(27) 3.49(5) ? . 2_666
H(38) H(28) 3.10(5) ? . 2_566
H(38) H(28) 2.94(4) ? . 2_666
H(38) H(33) 3.34(6) ? . 1_455
H(38) H(35) 3.46(6) ? . 1_455
H(38) H(46) 3.04(6) ? . 2_576
H(39) C(29) 3.33(4) ? . 1_455
H(39) C(30) 2.93(4) ? . 1_455
H(39) C(37) 3.21(4) ? . 1_455
H(39) C(39) 3.01(4) ? . 1_455
H(39) H(17) 2.94(6) ? . 1_455
H(39) H(31) 2.34(5) ? . 1_455
H(39) H(42) 2.79(5) ? . 1_455
H(39) H(43) 3.14(5) ? . 1_455
H(40) O(4) 3.05(4) ? . .
H(40) C(15) 3.55(4) ? . .
H(40) H(11) 2.79(5) ? . .
H(40) H(15) 3.56(5) ? . 1_455
H(40) H(16) 3.23(5) ? . .
H(40) H(17) 3.15(6) ? . 1_455
H(40) H(43) 3.09(5) ? . 1_455
H(41) O(4) 3.50(3) ? . .
H(41) C(16) 3.38(3) ? . .
H(41) H(16) 2.65(5) ? . .
H(41) H(17) 2.84(5) ? . 1_455
H(41) H(17) 3.15(5) ? . .
H(41) H(20) 2.86(5) ? . 1_455
H(41) H(23) 3.09(5) ? . 1_455
H(41) H(31) 2.90(4) ? . 1_455
H(42) O(9) 2.87(3) ? . 2_576
H(42) N(3) 2.68(2) ? . 1_655
H(42) C(35) 3.56(3) ? . 2_576
H(42) H(29) 2.72(4) ? . 1_655
H(42) H(30) 2.63(3) ? . 1_655
H(42) H(36) 3.16(6) ? . 2_576
H(42) H(39) 2.79(5) ? . 1_655
H(43) O(10) 2.09(3) ? . 1_655
H(43) C(38) 3.52(3) ? . 1_655
H(43) C(40) 3.25(3) ? . 1_655
H(43) H(30) 3.50(4) ? . 1_655
H(43) H(36) 3.15(6) ? . 2_576
H(43) H(39) 3.14(5) ? . 1_655
H(43) H(40) 3.09(5) ? . 1_655
H(44) C(13) 3.43(3) ? . .
H(44) H(11) 3.31(5) ? . .
H(44) H(13) 2.77(5) ? . .
H(44) H(47) 2.84(4) ? . 1_455
H(44) H(48) 3.05(3) ? . 1_455
H(45) O(10) 3.35(3) ? . 1_655
H(45) C(13) 3.21(3) ? . 1_655
H(45) H(3) 2.76(4) ? . .
H(45) H(11) 3.59(5) ? . .
H(45) H(11) 3.20(5) ? . 1_655
H(45) H(12) 3.03(6) ? . 1_655
H(45) H(13) 3.14(5) ? . .
H(45) H(13) 2.87(5) ? . 1_655
H(46) C(25) 3.44(5) ? . 1_565
H(46) C(36) 2.93(4) ? . 2_576
H(46) H(26) 3.52(6) ? . 1_565
H(46) H(27) 2.67(6) ? . 1_565
H(46) H(28) 3.57(6) ? . 1_565
H(46) H(36) 2.33(6) ? . 2_576
H(46) H(37) 2.99(6) ? . 2_576
H(46) H(38) 3.04(6) ? . 2_576
H(47) O(10) 2.78(3) ? . 1_655
H(47) H(27) 2.84(6) ? . 1_565
H(47) H(36) 3.33(6) ? . 2_576
H(47) H(37) 3.24(6) ? . 2_676
H(47) H(44) 2.84(4) ? . 1_655
H(47) H(50) 3.45(4) ? . 1_655
H(48) C(48) 3.46(3) ? . 1_655
H(48) H(3) 3.21(4) ? . .
H(48) H(13) 2.87(5) ? . 1_655
H(48) H(44) 3.05(3) ? . 1_655
H(48) H(50) 3.43(4) ? . 1_655
H(49) C(18) 3.38(2) ? . 1_465
H(49) C(21) 3.48(2) ? . 1_465
H(49) C(22) 2.97(2) ? . 1_465
H(49) C(23) 2.92(2) ? . 1_465
H(49) C(45) 3.51(3) ? . 1_455
H(49) H(21) 3.20(3) ? . 1_465
H(49) H(21) 3.16(3) ? . 1_565
H(49) H(22) 3.15(3) ? . 1_465
H(49) H(22) 3.31(4) ? . 1_565
H(49) H(51) 3.35(4) ? . 1_455
H(50) O(6) 3.35(3) ? . 1_465
H(50) C(21) 3.32(2) ? . 1_465
H(50) C(22) 3.37(2) ? . 1_465
H(50) C(25) 3.50(2) ? . 1_465
H(50) C(44) 3.57(2) ? . 1_455
H(50) H(21) 3.34(3) ? . 1_465
H(50) H(21) 3.12(4) ? . 1_565
H(50) H(26) 3.30(5) ? . 1_565
H(50) H(27) 2.78(4) ? . 1_465
H(50) H(27) 3.31(4) ? . 1_565
H(50) H(47) 3.45(4) ? . 1_455
H(50) H(48) 3.43(4) ? . 1_455
H(51) O(12) 3.39(3) ? . 1_655
H(51) C(5) 3.35(3) ? . 1_655
H(51) C(6) 3.30(3) ? . 1_655
H(51) C(43) 3.33(3) ? . 1_655
H(51) C(44) 3.20(3) ? . 1_655
H(51) C(45) 2.91(3) ? . 1_655
H(51) C(46) 2.76(3) ? . 1_655
H(51) C(47) 2.90(3) ? . 1_655
H(51) C(48) 3.18(3) ? . 1_655
H(51) H(3) 3.27(4) ? . 1_655
H(51) H(4) 3.20(4) ? . 1_655
H(51) H(49) 3.35(4) ? . 1_655
H(51) H(56) 3.43(5) ? . 1_655
H(52) C(4) 3.41(3) ? . 1_655
H(52) C(5) 3.43(3) ? . .
H(52) C(5) 3.10(3) ? . 1_655
H(52) C(6) 3.04(3) ? . .
H(52) C(6) 3.14(3) ? . 1_655
H(52) C(7) 3.42(3) ? . 1_655
H(52) H(3) 2.97(4) ? . .
H(52) H(3) 3.43(3) ? . 1_655
H(52) H(4) 2.24(4) ? . .
H(52) H(4) 3.48(4) ? . 1_655
H(52) H(13) 3.14(5) ? . 1_655
H(53) O(1) 3.45(4) ? . 1_655
H(53) O(12) 3.52(4) ? . 1_655
H(53) C(5) 3.56(3) ? . 1_655
H(53) C(6) 2.94(3) ? . 1_655
H(53) C(7) 3.15(4) ? . 1_655
H(53) C(9) 3.60(3) ? . 1_655
H(53) C(46) 3.51(4) ? . 1_655
H(53) H(4) 3.16(5) ? . .
H(53) H(4) 2.89(4) ? . 1_655
H(53) H(5) 3.45(6) ? . .
H(53) H(6) 2.80(5) ? . 1_655
H(53) H(6) 3.52(5) ? . 2_685
H(53) H(7) 3.04(4) ? . 2_685
H(53) H(56) 3.44(6) ? . 1_655
H(54) C(17) 3.10(4) ? . 1_465
H(54) C(18) 3.23(4) ? . 1_465
H(54) C(23) 3.40(4) ? . 1_465
H(54) H(8) 3.40(5) ? . 2_585
H(54) H(10) 3.11(5) ? . 2_585
H(54) H(18) 2.74(5) ? . 1_465
H(54) H(19) 2.80(6) ? . 1_465
H(54) H(22) 3.37(4) ? . 1_465
H(54) H(22) 2.76(5) ? . 1_565
H(55) O(1) 2.82(3) ? . 2_585
H(55) O(2) 2.85(3) ? . 2_585
H(55) C(11) 3.44(3) ? . 2_585
H(55) H(5) 3.12(5) ? . 2_685
H(55) H(7) 3.43(5) ? . 2_585
H(55) H(7) 3.43(4) ? . 2_685
H(55) H(8) 3.12(4) ? . 2_485
H(55) H(8) 2.93(5) ? . 2_585
H(55) H(9) 3.46(5) ? . 2_485
H(55) H(10) 2.94(6) ? . 2_585
H(55) H(18) 3.54(5) ? . 1_465
H(56) O(1) 3.31(3) ? . 2_585
H(56) O(11) 2.82(4) ? . 1_455
H(56) O(12) 3.17(3) ? . 1_455
H(56) C(45) 3.35(4) ? . 1_455
H(56) C(46) 3.52(4) ? . 1_455
H(56) C(49) 3.47(4) ? . 1_455
H(56) H(7) 3.01(5) ? . 2_585
H(56) H(8) 3.27(5) ? . 2_485
H(56) H(18) 3.48(6) ? . 1_465
H(56) H(22) 3.26(5) ? . 1_465
H(56) H(51) 3.43(5) ? . 1_455
H(56) H(53) 3.44(6) ? . 1_455

loop_
_geom_torsion_atom_site_label_1
_geom_torsion_atom_site_label_2
_geom_torsion_atom_site_label_3
_geom_torsion_atom_site_label_4
_geom_torsion
_geom_torsion_publ_flag
_geom_torsion_site_symmetry_1
_geom_torsion_site_symmetry_2
_geom_torsion_site_symmetry_3
_geom_torsion_site_symmetry_4
C(9) O(1) C(7) C(6) 6.3(4) ? . . . .
C(9) O(1) C(7) C(8) -175.0(2) ? . . . .
C(1) O(2) C(8) C(3) -1.0(2) ? . . . .
C(1) O(2) C(8) C(7) 179.9(2) ? . . . .
C(8) O(2) C(1) C(2) -0.6(2) ? . . . .
C(8) O(2) C(1) C(10) 176.8(2) ? . . . .
C(24) O(5) C(20) C(19) -2.4(4) ? . . . .
C(24) O(5) C(20) C(21) 178.1(2) ? . . . .
C(25) O(6) C(21) C(20) 172.5(2) ? . . . .
C(25) O(6) C(21) C(22) -6.2(4) ? . . . .
C(34) O(7) C(32) C(31) 5.8(4) ? . . . .
C(34) O(7) C(32) C(33) -174.9(3) ? . . . .
C(26) O(8) C(33) C(28) -1.5(2) ? . . . .
C(26) O(8) C(33) C(32) -179.9(2) ? . . . .
C(33) O(8) C(26) C(27) -0.4(2) ? . . . .
C(33) O(8) C(26) C(35) 176.9(2) ? . . . .
C(49) O(11) C(45) C(44) -2.5(4) ? . . . .
C(49) O(11) C(45) C(46) 178.1(2) ? . . . .
C(50) O(12) C(46) C(45) 172.3(2) ? . . . .
C(50) O(12) C(46) C(47) -6.6(4) ? . . . .
C(15) N(2) C(16) C(17) 120.2(3) ? . . . .
C(16) N(2) C(15) O(4) 1.9(4) ? . . . .
C(16) N(2) C(15) C(14) -177.1(2) ? . . . .
C(40) N(4) C(41) C(42) 119.9(3) ? . . . .
C(41) N(4) C(40) O(10) 1.8(4) ? . . . .
C(41) N(4) C(40) C(39) -177.1(2) ? . . . .
O(2) C(1) C(2) N(1) 179.8(2) ? . . . .
O(2) C(1) C(2) C(3) 1.8(2) ? . . . .
O(2) C(1) C(10) C(11) -0.9(4) ? . . . .
C(2) C(1) C(10) O(3) -3.2(4) ? . . . .
C(2) C(1) C(10) C(11) 175.9(3) ? . . . .
C(10) C(1) C(2) N(1) 2.8(4) ? . . . .
C(10) C(1) C(2) C(3) -175.1(2) ? . . . .
N(1) C(2) C(3) C(4) -3.1(4) ? . . . .
N(1) C(2) C(3) C(8) 179.7(2) ? . . . .
C(1) C(2) C(3) C(4) 174.8(2) ? . . . .
C(1) C(2) C(3) C(8) -2.3(2) ? . . . .
C(2) C(3) C(4) C(5) -178.3(2) ? . . . .
C(2) C(3) C(4) C(12) -2.2(4) ? . . . .
C(2) C(3) C(8) O(2) 2.1(2) ? . . . .
C(2) C(3) C(8) C(7) -178.8(2) ? . . . .
C(4) C(3) C(8) O(2) -175.57(19) ? . . . .
C(4) C(3) C(8) C(7) 3.6(3) ? . . . .
C(8) C(3) C(4) C(5) -1.4(3) ? . . . .
C(8) C(3) C(4) C(12) 174.7(2) ? . . . .
C(3) C(4) C(5) C(6) -1.6(3) ? . . . .
C(3) C(4) C(12) C(13) -93.4(3) ? . . . .
C(3) C(4) C(12) C(14) 86.8(3) ? . . . .
C(5) C(4) C(12) C(13) 82.4(3) ? . . . .
C(5) C(4) C(12) C(14) -97.3(3) ? . . . .
C(12) C(4) C(5) C(6) -177.7(2) ? . . . .
C(4) C(5) C(6) C(7) 2.7(4) ? . . . .
C(5) C(6) C(7) O(1) 178.2(2) ? . . . .
C(5) C(6) C(7) C(8) -0.6(3) ? . . . .
O(1) C(7) C(8) O(2) -2.3(3) ? . . . .
O(1) C(7) C(8) C(3) 178.6(2) ? . . . .
C(6) C(7) C(8) O(2) 176.6(2) ? . . . .
C(6) C(7) C(8) C(3) -2.5(3) ? . . . .
C(4) C(12) C(14) C(15) -177.6(2) ? . . . .
C(13) C(12) C(14) C(15) 2.7(4) ? . . . .
C(12) C(14) C(15) O(4) 45.2(4) ? . . . .
C(12) C(14) C(15) N(2) -135.8(2) ? . . . .
N(2) C(16) C(17) C(18) -177.4(2) ? . . . .
C(16) C(17) C(18) C(19) -77.5(3) ? . . . .
C(16) C(17) C(18) C(23) 100.8(3) ? . . . .
C(17) C(18) C(19) C(20) 178.5(2) ? . . . .
C(17) C(18) C(23) C(22) -179.0(2) ? . . . .
C(19) C(18) C(23) C(22) -0.7(4) ? . . . .
C(23) C(18) C(19) C(20) 0.2(4) ? . . . .
C(18) C(19) C(20) O(5) -179.2(2) ? . . . .
C(18) C(19) C(20) C(21) 0.3(3) ? . . . .
O(5) C(20) C(21) O(6) 0.4(3) ? . . . .
O(5) C(20) C(21) C(22) 179.2(2) ? . . . .
C(19) C(20) C(21) O(6) -179.2(2) ? . . . .
C(19) C(20) C(21) C(22) -0.3(3) ? . . . .
O(6) C(21) C(22) C(23) 178.5(2) ? . . . .
C(20) C(21) C(22) C(23) -0.2(4) ? . . . .
C(21) C(22) C(23) C(18) 0.7(4) ? . . . .
O(8) C(26) C(27) N(3) 179.7(2) ? . . . .
O(8) C(26) C(27) C(28) 1.9(2) ? . . . .
O(8) C(26) C(35) O(9) 179.94(18) ? . . . .
O(8) C(26) C(35) C(36) -0.5(4) ? . . . .
C(27) C(26) C(35) O(9) -3.4(5) ? . . . .
C(27) C(26) C(35) C(36) 176.1(3) ? . . . .
C(35) C(26) C(27) N(3) 2.8(5) ? . . . .
C(35) C(26) C(27) C(28) -174.9(2) ? . . . .
N(3) C(27) C(28) C(29) -2.5(4) ? . . . .
N(3) C(27) C(28) C(33) 179.6(2) ? . . . .
C(26) C(27) C(28) C(29) 175.2(2) ? . . . .
C(26) C(27) C(28) C(33) -2.7(2) ? . . . .
C(27) C(28) C(29) C(30) -178.5(2) ? . . . .
C(27) C(28) C(29) C(37) -2.7(4) ? . . . .
C(27) C(28) C(33) O(8) 2.6(2) ? . . . .
C(27) C(28) C(33) C(32) -179.0(2) ? . . . .
C(29) C(28) C(33) O(8) -175.7(2) ? . . . .
C(29) C(28) C(33) C(32) 2.7(4) ? . . . .
C(33) C(28) C(29) C(30) -0.8(3) ? . . . .
C(33) C(28) C(29) C(37) 174.9(2) ? . . . .
C(28) C(29) C(30) C(31) -1.9(4) ? . . . .
C(28) C(29) C(37) C(38) -93.2(3) ? . . . .
C(28) C(29) C(37) C(39) 87.2(3) ? . . . .
C(30) C(29) C(37) C(38) 82.3(3) ? . . . .
C(30) C(29) C(37) C(39) -97.3(3) ? . . . .
C(37) C(29) C(30) C(31) -177.7(2) ? . . . .
C(29) C(30) C(31) C(32) 2.9(4) ? . . . .
C(30) C(31) C(32) O(7) 178.2(2) ? . . . .
C(30) C(31) C(32) C(33) -1.0(4) ? . . . .
O(7) C(32) C(33) O(8) -2.9(4) ? . . . .
O(7) C(32) C(33) C(28) 178.9(2) ? . . . .
C(31) C(32) C(33) O(8) 176.4(2) ? . . . .
C(31) C(32) C(33) C(28) -1.8(4) ? . . . .
C(29) C(37) C(39) C(40) -177.5(2) ? . . . .
C(38) C(37) C(39) C(40) 2.9(4) ? . . . .
C(37) C(39) C(40) O(10) 45.2(4) ? . . . .
C(37) C(39) C(40) N(4) -135.9(2) ? . . . .
N(4) C(41) C(42) C(43) -177.3(2) ? . . . .
C(41) C(42) C(43) C(44) -77.5(4) ? . . . .
C(41) C(42) C(43) C(48) 101.2(3) ? . . . .
C(42) C(43) C(44) C(45) 178.6(2) ? . . . .
C(42) C(43) C(48) C(47) -179.0(3) ? . . . .
C(44) C(43) C(48) C(47) -0.2(4) ? . . . .
C(48) C(43) C(44) C(45) -0.2(4) ? . . . .
C(43) C(44) C(45) O(11) -179.0(2) ? . . . .
C(43) C(44) C(45) C(46) 0.4(4) ? . . . .
O(11) C(45) C(46) O(12) 0.3(3) ? . . . .
O(11) C(45) C(46) C(47) 179.3(2) ? . . . .
C(44) C(45) C(46) O(12) -179.2(2) ? . . . .
C(44) C(45) C(46) C(47) -0.2(4) ? . . . .
O(12) C(46) C(47) C(48) 178.8(2) ? . . . .
C(45) C(46) C(47) C(48) -0.2(4) ? . . . .
C(46) C(47) C(48) C(43) 0.4(4) ? . . . .
